data_4064323
loop_
_publ_author_name
'de Fr\'emont, Pierre'
'Clavier, Herv\'e'
'Rosa, Vitor'
'Avil\'es, Teresa'
'Braunstein, Pierre'

_publ_section_title
;
 Synthesis, Characterization, and Reactivity of Cationic Gold(I)
 \a-Diimine Complexes
;
_journal_issue 8
_journal_name_full Organometallics
_journal_page_first 2241
_journal_paper_doi 10.1021/om2000426
_journal_volume 30
_journal_year 2011
_chemical_formula_moiety 'C75 H98 Au2 Cl2 F12 N6 P2'
_chemical_formula_sum 'C75 H98 Au2 Cl2 F12 N6 P2'
_chemical_formula_weight 1838.38
_chemical_name_systematic (IPrAu)2DABMes(PF6)2
_space_group_IT_number 4
_symmetry_cell_setting monoclinic
_symmetry_Int_Tables_number 4
_symmetry_space_group_name_Hall 'P 2yb'
_symmetry_space_group_name_H-M 'P 1 21 1'
_atom_sites_solution_hydrogens geom
_atom_sites_solution_primary direct
_atom_sites_solution_secondary difmap
_audit_creation_method SHELXL-97
_cell_angle_alpha 90.00
_cell_angle_beta 110.3410(10)
_cell_angle_gamma 90.00
_cell_formula_units_Z 2
_cell_length_a 11.4458(3)
_cell_length_b 33.5904(9)
_cell_length_c 11.6845(2)
_cell_measurement_reflns_used 7646
_cell_measurement_temperature 173(2)
_cell_measurement_theta_max 27.485
_cell_measurement_theta_min 0.998
_cell_volume 4212.19(18)
_computing_cell_refinement 'HKL Scalepack (Otwinowski & Minor 1997)'
_computing_data_collection 'Collect (Bruker AXS BV, 1997-2004)'
_computing_data_reduction 'HKL Denzo and Scalepack (Otwinowski & Minor 1997)'
_computing_molecular_graphics ORTEP
_computing_publication_material PLATON
_computing_structure_refinement 'SHELXL-97 (Sheldrick, 1997)'
_computing_structure_solution 'SHELXS-97 (Sheldrick, 1997)'
_diffrn_ambient_temperature 173(2)
_diffrn_detector_area_resol_mean 9
_diffrn_measured_fraction_theta_full 0.978
_diffrn_measured_fraction_theta_max 0.978
_diffrn_measurement_device_type KappaCCD
_diffrn_measurement_method 'CCD rotation images, thick slices'
_diffrn_radiation_monochromator graphite
_diffrn_radiation_probe x-ray
_diffrn_radiation_type MoK\a
_diffrn_radiation_wavelength 0.71073
_diffrn_reflns_av_R_equivalents 0.0000
_diffrn_reflns_av_sigmaI/netI 0.0820
_diffrn_reflns_limit_h_max 14
_diffrn_reflns_limit_h_min -14
_diffrn_reflns_limit_k_max 40
_diffrn_reflns_limit_k_min -43
_diffrn_reflns_limit_l_max 15
_diffrn_reflns_limit_l_min -15
_diffrn_reflns_number 16065
_diffrn_reflns_theta_full 27.47
_diffrn_reflns_theta_max 27.47
_diffrn_reflns_theta_min 3.08
_diffrn_source 'fine-focus sealed tube'
_exptl_absorpt_coefficient_mu 3.648
_exptl_absorpt_correction_T_max 0.68
_exptl_absorpt_correction_T_min 0.59
_exptl_absorpt_correction_type multi-scan
_exptl_absorpt_process_details 'R.H. Blessing, Acta Crystallogr., Sect A 1995, 51, 33-38.'
_exptl_crystal_colour Orange
_exptl_crystal_density_diffrn 1.449
_exptl_crystal_density_method 'not measured'
_exptl_crystal_description Prism
_exptl_crystal_F_000 1840
_exptl_crystal_recrystallization_method 'DCM - Octane'
_exptl_crystal_size_max 0.15
_exptl_crystal_size_mid 0.15
_exptl_crystal_size_min 0.10
_refine_diff_density_max 1.723
_refine_diff_density_min -2.222
_refine_diff_density_rms 0.158
_refine_ls_abs_structure_details 'Flack H D (1983), Acta Cryst. A39, 876-881'
_refine_ls_abs_structure_Flack 0.023(7)
_refine_ls_extinction_method none
_refine_ls_goodness_of_fit_ref 1.027
_refine_ls_hydrogen_treatment constr
_refine_ls_matrix_type full
_refine_ls_number_parameters 940
_refine_ls_number_reflns 16065
_refine_ls_number_restraints 1
_refine_ls_restrained_S_all 1.027
_refine_ls_R_factor_all 0.0845
_refine_ls_R_factor_gt 0.0528
_refine_ls_shift/su_max 0.001
_refine_ls_shift/su_mean 0.000
_refine_ls_structure_factor_coef Fsqd
_refine_ls_weighting_details 'calc w=1/[\s^2^(Fo^2^)+(0.0737P)^2^+2.7376P] where P=(Fo^2^+2Fc^2^)/3'
_refine_ls_weighting_scheme calc
_refine_ls_wR_factor_gt 0.1196
_refine_ls_wR_factor_ref 0.1344
_reflns_number_gt 12243
_reflns_number_total 16065
_reflns_threshold_expression >2sigma(I)
_cod_data_source_file om2000426_si_002.cif
_cod_data_source_block (IPrAu2DABMes(PF6)2
_cod_original_cell_volume 4212.19(17)
_cod_original_sg_symbol_H-M 'P 21'
_cod_database_code 4064323

loop_
_symmetry_equiv_pos_as_xyz
'x, y, z'
'-x, y+1/2, -z'

loop_
_atom_site_label
_atom_site_type_symbol
_atom_site_fract_x
_atom_site_fract_y
_atom_site_fract_z
_atom_site_U_iso_or_equiv
_atom_site_adp_type
_atom_site_occupancy
_atom_site_symmetry_multiplicity
_atom_site_calc_flag
_atom_site_refinement_flags
_atom_site_disorder_assembly
_atom_site_disorder_group
Au1 Au 0.72959(3) 0.177585(11) 0.52306(3) 0.03369(11) Uani 1 1 d . B .
Au2 Au 0.81666(3) 0.355113(12) 0.61987(3) 0.03264(10) Uani 1 1 d . . .
N1 N 0.5141(7) 0.1383(3) 0.3336(7) 0.0346(19) Uani 1 1 d . B .
N2 N 0.6664(8) 0.0972(3) 0.4084(8) 0.040(2) Uani 1 1 d . . .
N3 N 0.8313(7) 0.2210(3) 0.6406(8) 0.033(2) Uani 1 1 d . . .
N4 N 0.6999(7) 0.3126(3) 0.5176(7) 0.033(2) Uani 1 1 d . D .
N5 N 0.9265(7) 0.4366(2) 0.6806(7) 0.0331(18) Uani 1 1 d . . .
N6 N 0.9960(7) 0.3965(3) 0.8338(7) 0.036(2) Uani 1 1 d . . .
C1 C 0.6328(9) 0.1351(3) 0.4174(9) 0.034(2) Uani 1 1 d . B .
C2 C 0.5710(10) 0.0764(4) 0.3262(10) 0.045(3) Uani 1 1 d . C .
H2 H 0.5714 0.0495 0.3064 0.054 Uiso 1 1 calc R . .
C3 C 0.4765(9) 0.1023(4) 0.2794(10) 0.041(3) Uani 1 1 d . . .
H3 H 0.3993 0.0967 0.2207 0.049 Uiso 1 1 calc R C .
C4 C 0.4453(8) 0.1754(4) 0.3168(9) 0.042(3) Uani 1 1 d . . .
C5 C 0.4512(12) 0.2009(4) 0.2242(12) 0.061(4) Uani 1 1 d . B .
C6 C 0.5264(14) 0.1900(5) 0.1427(12) 0.072(4) Uani 1 1 d . . .
H6 H 0.5687 0.1644 0.1672 0.086 Uiso 1 1 calc R A 1
C7 C 0.6198(17) 0.2228(8) 0.149(2) 0.135(9) Uani 1 1 d . B 1
H7A H 0.5769 0.2478 0.1281 0.202 Uiso 1 1 calc R B 1
H7B H 0.6621 0.2171 0.0932 0.202 Uiso 1 1 calc R B 1
H7C H 0.6794 0.2243 0.2307 0.202 Uiso 1 1 calc R B 1
C8 C 0.432(2) 0.1877(10) 0.0161(16) 0.165(13) Uani 1 1 d . B 1
H8A1 H 0.4573 0.2047 -0.0371 0.248 Uiso 1 1 calc R B 1
H8A2 H 0.3524 0.1961 0.0172 0.248 Uiso 1 1 calc R B 1
H8A3 H 0.4265 0.1607 -0.0128 0.248 Uiso 1 1 calc R B 1
C9 C 0.3851(14) 0.2349(5) 0.2102(16) 0.086(6) Uani 1 1 d . B 1
H9 H 0.3872 0.2528 0.1500 0.104 Uiso 1 1 calc R B 1
C10 C 0.3138(17) 0.2447(5) 0.2820(17) 0.089(6) Uani 1 1 d . B 1
H10 H 0.2678 0.2682 0.2685 0.107 Uiso 1 1 calc R B 1
C11 C 0.3131(11) 0.2188(5) 0.3731(15) 0.078(5) Uani 1 1 d . B 1
H11 H 0.2660 0.2254 0.4212 0.094 Uiso 1 1 calc R B 1
C12 C 0.3807(9) 0.1827(5) 0.3966(10) 0.056(3) Uani 1 1 d . B 1
C13 C 0.2500(13) 0.1347(7) 0.4628(16) 0.105(7) Uani 1 1 d . B 1
H13A H 0.1881 0.1549 0.4546 0.157 Uiso 1 1 calc R B 1
H13B H 0.2504 0.1164 0.5260 0.157 Uiso 1 1 calc R B 1
H13C H 0.2309 0.1206 0.3870 0.157 Uiso 1 1 calc R B 1
C14 C 0.3795(11) 0.1545(5) 0.4960(12) 0.070(4) Uani 1 1 d . B 1
H14 H 0.4409 0.1335 0.5021 0.083 Uiso 1 1 calc R B 1
C15 C 0.4122(16) 0.1740(8) 0.6172(13) 0.125(8) Uani 1 1 d . B 1
H15A H 0.4767 0.1933 0.6264 0.188 Uiso 1 1 calc R B 1
H15B H 0.4411 0.1543 0.6803 0.188 Uiso 1 1 calc R B 1
H15C H 0.3399 0.1870 0.6233 0.188 Uiso 1 1 calc R B 1
C16 C 0.7918(9) 0.0824(4) 0.4709(12) 0.048(3) Uani 1 1 d . C 1
C17 C 0.8717(10) 0.0813(4) 0.3988(12) 0.049(3) Uani 1 1 d . C 1
C18 C 0.8365(12) 0.0965(4) 0.2750(12) 0.058(3) Uani 1 1 d . C 1
H18 H 0.7453 0.0979 0.2440 0.070 Uiso 1 1 calc R C 1
C19 C 0.8820(13) 0.1390(5) 0.2680(13) 0.072(4) Uani 1 1 d . C 1
H19A H 0.8552 0.1561 0.3199 0.107 Uiso 1 1 calc R C 1
H19B H 0.8481 0.1484 0.1853 0.107 Uiso 1 1 calc R C 1
H19C H 0.9714 0.1392 0.2942 0.107 Uiso 1 1 calc R C 1
C20 C 0.8712(17) 0.0692(5) 0.1886(15) 0.089(5) Uani 1 1 d . C 1
H20A H 0.9530 0.0585 0.2292 0.134 Uiso 1 1 calc R C 1
H20B H 0.8705 0.0840 0.1180 0.134 Uiso 1 1 calc R C 1
H20C H 0.8121 0.0478 0.1639 0.134 Uiso 1 1 calc R C 1
C21 C 0.9934(12) 0.0683(4) 0.4647(16) 0.068(4) Uani 1 1 d . C 1
H21 H 1.0507 0.0663 0.4247 0.081 Uiso 1 1 calc R C 1
C22 C 1.0304(11) 0.0585(4) 0.5859(14) 0.065(4) Uani 1 1 d . C 1
H22 H 1.1128 0.0513 0.6269 0.078 Uiso 1 1 calc R C 1
C23 C 0.9462(13) 0.0593(4) 0.6497(14) 0.067(4) Uani 1 1 d . C 1
H23 H 0.9734 0.0521 0.7316 0.080 Uiso 1 1 calc R C 1
C24 C 0.8250(11) 0.0704(4) 0.5924(11) 0.049(3) Uani 1 1 d . C 1
C25 C 0.7327(12) 0.0714(4) 0.6615(10) 0.052(3) Uani 1 1 d . C 1
H25 H 0.6521 0.0810 0.6058 0.062 Uiso 1 1 calc R C 1
C26 C 0.7774(16) 0.0993(5) 0.7722(14) 0.086(5) Uani 1 1 d . C 1
H26A H 0.8521 0.0888 0.8313 0.128 Uiso 1 1 calc R C 1
H26B H 0.7139 0.1015 0.8082 0.128 Uiso 1 1 calc R C 1
H26C H 0.7941 0.1252 0.7465 0.128 Uiso 1 1 calc R C 1
C27 C 0.7172(14) 0.0279(5) 0.6955(14) 0.076(4) Uani 1 1 d . C 1
H27A H 0.6765 0.0129 0.6225 0.114 Uiso 1 1 calc R C 1
H27B H 0.6678 0.0271 0.7471 0.114 Uiso 1 1 calc R C 1
H27C H 0.7977 0.0165 0.7379 0.114 Uiso 1 1 calc R C 1
C28 C 0.9109(9) 0.2063(3) 0.7574(9) 0.038(2) Uani 1 1 d . D 1
C29 C 1.0122(8) 0.1803(4) 0.7657(10) 0.047(3) Uani 1 1 d . D 1
C30 C 1.0437(10) 0.1724(5) 0.6553(10) 0.060(4) Uani 1 1 d . D 1
H30A H 1.1244 0.1601 0.6785 0.090 Uiso 1 1 calc R D 1
H30B H 1.0446 0.1970 0.6139 0.090 Uiso 1 1 calc R D 1
H30C H 0.9826 0.1548 0.6019 0.090 Uiso 1 1 calc R D 1
C31 C 1.0779(9) 0.1651(3) 0.8790(9) 0.043(3) Uani 1 1 d . D 1
H31 H 1.1463 0.1490 0.8863 0.051 Uiso 1 1 calc R D 1
C32 C 1.0493(9) 0.1721(4) 0.9832(8) 0.042(3) Uani 1 1 d . D 1
C33 C 1.1315(13) 0.1536(5) 1.1054(11) 0.063(4) Uani 1 1 d . D 1
H33A H 1.1620 0.1742 1.1654 0.095 Uiso 1 1 calc R D 1
H33B H 1.2007 0.1400 1.0944 0.095 Uiso 1 1 calc R D 1
H33C H 1.0831 0.1349 1.1326 0.095 Uiso 1 1 calc R D 1
C34 C 0.9511(10) 0.1969(4) 0.9722(10) 0.050(3) Uani 1 1 d . D 1
H34 H 0.9310 0.2022 1.0413 0.060 Uiso 1 1 calc R D 1
C35 C 0.8790(9) 0.2146(4) 0.8606(9) 0.042(3) Uani 1 1 d . D 1
C36 C 0.7640(12) 0.2408(4) 0.8541(11) 0.059(3) Uani 1 1 d . D 1
H36A H 0.7869 0.2684 0.8587 0.088 Uiso 1 1 calc R D 1
H36B H 0.7372 0.2343 0.9212 0.088 Uiso 1 1 calc R D 1
H36C H 0.6973 0.2359 0.7786 0.088 Uiso 1 1 calc R D 1
C37 C 0.8213(9) 0.2582(4) 0.6219(9) 0.034(3) Uani 1 1 d . D 1
H37 H 0.8809 0.2751 0.6738 0.041 Uiso 1 1 calc R D 1
C38 C 0.7205(9) 0.2751(4) 0.5227(9) 0.033(3) Uani 1 1 d . D 1
H38 H 0.6699 0.2586 0.4616 0.040 Uiso 1 1 calc R D 1
C39 C 0.5818(8) 0.3275(3) 0.4317(8) 0.028(2) Uani 1 1 d . D 1
C40 C 0.5822(8) 0.3517(4) 0.3349(7) 0.042(3) Uani 1 1 d . D 1
C41 C 0.6967(9) 0.3589(5) 0.3021(12) 0.060(4) Uani 1 1 d . D 1
H41A H 0.7580 0.3728 0.3677 0.090 Uiso 1 1 calc R D 1
H41B H 0.6749 0.3747 0.2292 0.090 Uiso 1 1 calc R D 1
H41C H 0.7302 0.3339 0.2886 0.090 Uiso 1 1 calc R D 1
C42 C 0.4654(10) 0.3700(4) 0.2648(11) 0.048(3) Uani 1 1 d . D 1
H42 H 0.4618 0.3856 0.1978 0.057 Uiso 1 1 calc R D 1
C43 C 0.3621(9) 0.3656(4) 0.2921(10) 0.052(3) Uani 1 1 d . D 1
C44 C 0.2385(12) 0.3870(5) 0.2191(12) 0.069(4) Uani 1 1 d . D 1
H44A H 0.2339 0.4118 0.2578 0.103 Uiso 1 1 calc R D 1
H44B H 0.1693 0.3705 0.2171 0.103 Uiso 1 1 calc R D 1
H44C H 0.2359 0.3918 0.1373 0.103 Uiso 1 1 calc R D 1
C45 C 0.3687(10) 0.3411(4) 0.3945(11) 0.051(3) Uani 1 1 d . D 1
H45 H 0.2971 0.3374 0.4137 0.062 Uiso 1 1 calc R D 1
C46 C 0.4760(9) 0.3231(3) 0.4647(9) 0.040(2) Uani 1 1 d . D 1
C47 C 0.4800(12) 0.3004(4) 0.5768(13) 0.062(4) Uani 1 1 d . D 1
H47A H 0.4051 0.3054 0.5938 0.093 Uiso 1 1 calc R D 1
H47B H 0.5507 0.3089 0.6449 0.093 Uiso 1 1 calc R D 1
H47C H 0.4866 0.2724 0.5634 0.093 Uiso 1 1 calc R D 1
C48 C 0.9229(8) 0.3988(3) 0.7207(8) 0.029(2) Uani 1 1 d . E 1
C49 C 1.0485(11) 0.4340(4) 0.8736(10) 0.046(3) Uani 1 1 d . E 1
H49 H 1.1035 0.4405 0.9509 0.055 Uiso 1 1 calc R E 1
C50 C 1.0032(10) 0.4585(3) 0.7771(10) 0.043(3) Uani 1 1 d . E 1
H50 H 1.0207 0.4855 0.7759 0.052 Uiso 1 1 calc R E 1
C51 C 1.0175(10) 0.3606(4) 0.9062(8) 0.042(3) Uani 1 1 d . E 1
C52 C 1.1117(10) 0.3347(4) 0.9108(10) 0.048(3) Uani 1 1 d . E 1
C53 C 1.1953(11) 0.3433(5) 0.8298(12) 0.063(4) Uani 1 1 d . E 1
H53 H 1.1607 0.3666 0.7788 0.075 Uiso 1 1 calc R E 1
C54 C 1.3219(14) 0.3534(8) 0.9118(16) 0.119(8) Uani 1 1 d . E 1
H54A H 1.3183 0.3761 0.9605 0.178 Uiso 1 1 calc R E 1
H54B H 1.3731 0.3596 0.8642 0.178 Uiso 1 1 calc R E 1
H54C H 1.3569 0.3312 0.9642 0.178 Uiso 1 1 calc R E 1
C55 C 1.185(2) 0.3063(7) 0.7423(19) 0.132(9) Uani 1 1 d . E 1
H55A H 1.0990 0.3022 0.6927 0.198 Uiso 1 1 calc R E 1
H55B H 1.2161 0.2830 0.7904 0.198 Uiso 1 1 calc R E 1
H55C H 1.2326 0.3114 0.6907 0.198 Uiso 1 1 calc R E 1
C56 C 1.1297(13) 0.3004(5) 0.9787(12) 0.067(4) Uani 1 1 d . E 1
H56 H 1.1907 0.2821 0.9783 0.081 Uiso 1 1 calc R E 1
C57 C 1.0545(12) 0.2937(4) 1.0479(11) 0.064(4) Uani 1 1 d . E 1
H57 H 1.0665 0.2707 1.0949 0.077 Uiso 1 1 calc R E 1
C58 C 0.9626(13) 0.3201(5) 1.0490(10) 0.062(4) Uani 1 1 d . E 1
H58 H 0.9170 0.3154 1.0998 0.074 Uiso 1 1 calc R E 1
C59 C 0.9368(9) 0.3547(4) 0.9729(9) 0.042(2) Uani 1 1 d . E 1
C60 C 0.8363(11) 0.3833(4) 0.9737(10) 0.054(3) Uani 1 1 d . E 1
H60 H 0.8311 0.4046 0.9146 0.065 Uiso 1 1 calc R E 1
C61 C 0.8681(13) 0.4017(5) 1.0995(11) 0.066(4) Uani 1 1 d . E 1
H61A H 0.8763 0.3811 1.1586 0.100 Uiso 1 1 calc R E 1
H61B H 0.8030 0.4197 1.0997 0.100 Uiso 1 1 calc R E 1
H61C H 0.9453 0.4160 1.1197 0.100 Uiso 1 1 calc R E 1
C62 C 0.7099(13) 0.3611(6) 0.9346(15) 0.090(5) Uani 1 1 d . E 1
H62A H 0.6911 0.3507 0.8537 0.135 Uiso 1 1 calc R E 1
H62B H 0.6454 0.3793 0.9354 0.135 Uiso 1 1 calc R E 1
H62C H 0.7147 0.3397 0.9903 0.135 Uiso 1 1 calc R E 1
C63 C 0.8654(10) 0.4497(3) 0.5558(9) 0.033(2) Uani 1 1 d . E 1
C64 C 0.7401(10) 0.4607(4) 0.5198(8) 0.039(3) Uani 1 1 d . E 1
C65 C 0.6673(11) 0.4630(4) 0.6039(10) 0.052(3) Uani 1 1 d . E 1
H65 H 0.7230 0.4551 0.6854 0.062 Uiso 1 1 calc R E 1
C66 C 0.5560(12) 0.4325(5) 0.5634(14) 0.073(4) Uani 1 1 d . E 1
H66A H 0.4923 0.4410 0.5939 0.109 Uiso 1 1 calc R E 1
H66B H 0.5854 0.4066 0.5957 0.109 Uiso 1 1 calc R E 1
H66C H 0.5223 0.4311 0.4759 0.109 Uiso 1 1 calc R E 1
C67 C 0.6191(14) 0.5032(5) 0.6142(13) 0.071(4) Uani 1 1 d . E 1
H67A H 0.6869 0.5202 0.6594 0.107 Uiso 1 1 calc R E 1
H67B H 0.5602 0.5015 0.6559 0.107 Uiso 1 1 calc R E 1
H67C H 0.5787 0.5141 0.5341 0.107 Uiso 1 1 calc R E 1
C68 C 0.6840(11) 0.4725(4) 0.3946(10) 0.053(3) Uani 1 1 d . E 1
H68 H 0.6024 0.4817 0.3656 0.063 Uiso 1 1 calc R E 1
C69 C 0.7512(13) 0.4700(4) 0.3175(10) 0.057(3) Uani 1 1 d . E 1
H69 H 0.7111 0.4753 0.2349 0.068 Uiso 1 1 calc R E 1
C70 C 0.8781(12) 0.4598(4) 0.3587(10) 0.050(3) Uani 1 1 d . E 1
H70 H 0.9227 0.4610 0.3057 0.059 Uiso 1 1 calc R E 1
C71 C 0.9381(10) 0.4476(3) 0.4820(9) 0.040(3) Uani 1 1 d . E 1
C72 C 1.0710(10) 0.4348(4) 0.5231(12) 0.051(3) Uani 1 1 d . E 1
H72 H 1.1021 0.4349 0.6125 0.061 Uiso 1 1 calc R E 1
C73 C 1.1565(12) 0.4614(5) 0.4830(14) 0.072(4) Uani 1 1 d . E 1
H73A H 1.1202 0.4662 0.3969 0.108 Uiso 1 1 calc R E 1
H73B H 1.2358 0.4486 0.5008 0.108 Uiso 1 1 calc R E 1
H73C H 1.1676 0.4863 0.5261 0.108 Uiso 1 1 calc R E 1
C74 C 1.0744(13) 0.3912(5) 0.4819(14) 0.071(4) Uani 1 1 d . E 1
H74A H 1.0062 0.3767 0.4917 0.106 Uiso 1 1 calc R E 1
H74B H 1.1516 0.3791 0.5307 0.106 Uiso 1 1 calc R E 1
H74C H 1.0674 0.3907 0.3976 0.106 Uiso 1 1 calc R E 1
P1 P 0.9820(3) 0.26578(11) 0.3751(3) 0.0467(7) Uani 1 1 d . F 1
P2 P 0.8218(4) 0.52577(12) 0.9753(3) 0.0604(9) Uani 1 1 d . G 1
F1 F 1.0954(7) 0.2482(3) 0.4879(7) 0.078(2) Uani 1 1 d . F 1
F2 F 0.8874(7) 0.2343(3) 0.4010(7) 0.067(2) Uani 1 1 d . F 1
F3 F 1.0111(8) 0.2355(3) 0.2854(7) 0.073(2) Uani 1 1 d . F 1
F4 F 0.8683(7) 0.2830(3) 0.2628(7) 0.070(2) Uani 1 1 d . F 1
F5 F 1.0720(7) 0.2966(2) 0.3501(7) 0.069(2) Uani 1 1 d . F 1
F6 F 0.9493(6) 0.2957(2) 0.4666(7) 0.062(2) Uani 1 1 d . F 1
F7 F 0.8701(16) 0.5658(4) 1.0425(9) 0.154(6) Uani 1 1 d . G 1
F8 F 0.9546(9) 0.5095(5) 1.0322(11) 0.156(6) Uani 1 1 d . G 1
F9 F 0.7889(11) 0.5118(3) 1.0877(7) 0.107(3) Uani 1 1 d . G 1
F10 F 0.8504(12) 0.5391(4) 0.8592(9) 0.128(5) Uani 1 1 d . G 1
F11 F 0.6852(10) 0.5428(3) 0.9135(8) 0.108(4) Uani 1 1 d . G 1
F12 F 0.7765(9) 0.4844(3) 0.9112(8) 0.097(3) Uani 1 1 d . G 1
Cl1 Cl 0.4196(7) 0.4720(3) 1.0608(5) 0.121(3) Uani 0.72 1 d P H 1
Cl2 Cl 0.3708(5) 0.4712(2) 0.8011(5) 0.0884(18) Uani 0.72 1 d P H 1
C75 C 0.485(2) 0.4786(10) 0.953(2) 0.106(9) Uani 0.72 1 d P H 1
H75A H 0.5528 0.4600 0.9667 0.127 Uiso 0.72 1 calc PR H 1
H75B H 0.5182 0.5054 0.9594 0.127 Uiso 0.72 1 calc PR H 1
Cl3 Cl 0.4076(11) 0.0718(4) 0.7279(11) 0.068(3) Uani 0.28 1 d P I 1
Cl4 Cl 0.5434(15) 0.0876(7) 0.9744(12) 0.115(7) Uani 0.28 1 d P I 1
C76 C 0.404(4) 0.0810(17) 0.857(4) 0.066(16) Uani 0.28 1 d P I 1
H76A H 0.3596 0.0593 0.8791 0.080 Uiso 0.28 1 calc PR I 1
H76B H 0.3542 0.1049 0.8507 0.080 Uiso 0.28 1 calc PR I 1

loop_
_atom_site_aniso_label
_atom_site_aniso_U_11
_atom_site_aniso_U_22
_atom_site_aniso_U_33
_atom_site_aniso_U_23
_atom_site_aniso_U_13
_atom_site_aniso_U_12
Au1 0.03093(18) 0.0291(2) 0.0370(2) 0.00039(19) 0.00665(15) -0.00065(18)
Au2 0.03278(19) 0.0291(2) 0.03267(18) 0.00013(18) 0.00718(15) 0.00008(17)
N1 0.034(4) 0.033(5) 0.032(4) -0.006(4) 0.006(4) -0.006(4)
N2 0.038(5) 0.027(5) 0.047(5) -0.002(4) 0.006(4) 0.006(4)
N3 0.023(4) 0.029(6) 0.043(5) -0.001(4) 0.007(4) -0.002(3)
N4 0.032(4) 0.034(6) 0.034(4) -0.003(4) 0.015(4) -0.002(4)
N5 0.043(5) 0.014(4) 0.043(5) -0.003(4) 0.015(4) -0.003(3)
N6 0.042(5) 0.038(6) 0.028(4) -0.006(4) 0.012(4) 0.009(4)
C1 0.035(5) 0.022(6) 0.046(6) -0.002(5) 0.017(5) -0.005(4)
C2 0.036(6) 0.046(8) 0.051(6) -0.015(6) 0.013(5) -0.012(5)
C3 0.028(5) 0.048(8) 0.048(6) -0.010(6) 0.013(5) -0.012(5)
C4 0.027(4) 0.051(7) 0.040(5) -0.012(6) 0.001(4) 0.006(5)
C5 0.050(7) 0.041(8) 0.066(8) 0.005(7) -0.012(6) -0.005(6)
C6 0.085(10) 0.074(12) 0.054(7) 0.012(7) 0.022(7) -0.026(8)
C7 0.091(13) 0.16(2) 0.16(2) 0.024(17) 0.051(14) -0.055(14)
C8 0.142(19) 0.27(4) 0.063(10) -0.045(17) 0.014(12) -0.08(2)
C9 0.060(9) 0.067(11) 0.087(11) 0.032(9) -0.034(9) -0.012(8)
C10 0.086(12) 0.050(10) 0.086(12) -0.011(9) -0.025(10) 0.015(9)
C11 0.036(7) 0.092(13) 0.082(10) -0.038(10) -0.009(7) 0.013(7)
C12 0.030(5) 0.068(10) 0.057(6) -0.017(7) -0.001(5) 0.004(6)
C13 0.057(9) 0.17(2) 0.090(11) -0.014(12) 0.029(9) -0.041(11)
C14 0.042(7) 0.093(12) 0.072(9) -0.020(9) 0.017(6) -0.021(7)
C15 0.090(11) 0.24(3) 0.056(8) -0.015(14) 0.033(8) -0.020(16)
C16 0.026(5) 0.028(7) 0.083(9) 0.010(6) 0.009(6) 0.001(4)
C17 0.037(6) 0.027(7) 0.087(9) 0.008(6) 0.028(6) 0.007(5)
C18 0.059(8) 0.049(9) 0.060(7) 0.004(7) 0.011(6) 0.006(6)
C19 0.080(9) 0.058(10) 0.074(9) 0.005(8) 0.023(8) -0.014(8)
C20 0.121(14) 0.070(12) 0.098(11) 0.007(10) 0.066(11) 0.022(10)
C21 0.039(7) 0.039(8) 0.116(12) 0.012(8) 0.013(7) 0.002(6)
C22 0.034(6) 0.053(9) 0.101(11) 0.016(8) 0.015(7) 0.011(6)
C23 0.069(9) 0.039(8) 0.082(9) 0.016(7) 0.015(8) 0.010(7)
C24 0.050(7) 0.041(8) 0.049(6) 0.009(6) 0.008(6) -0.008(5)
C25 0.067(8) 0.042(8) 0.042(6) 0.011(6) 0.014(6) 0.001(6)
C26 0.096(11) 0.085(13) 0.079(10) 0.014(9) 0.034(9) -0.014(9)
C27 0.078(9) 0.079(12) 0.086(10) 0.010(9) 0.047(8) -0.018(8)
C28 0.039(5) 0.029(6) 0.034(5) 0.002(5) 0.000(4) -0.006(4)
C29 0.030(5) 0.049(7) 0.062(6) 0.001(7) 0.016(5) 0.007(6)
C30 0.048(6) 0.077(11) 0.057(7) -0.003(8) 0.020(5) 0.014(7)
C31 0.025(5) 0.047(8) 0.047(6) 0.007(5) 0.002(4) -0.001(4)
C32 0.043(5) 0.046(8) 0.029(5) 0.006(5) 0.003(4) -0.005(5)
C33 0.078(9) 0.060(10) 0.045(6) 0.017(6) 0.013(6) -0.012(7)
C34 0.047(6) 0.067(9) 0.036(5) 0.005(6) 0.013(5) -0.009(6)
C35 0.040(6) 0.042(7) 0.039(5) -0.010(5) 0.008(5) 0.004(5)
C36 0.067(8) 0.059(9) 0.052(7) -0.006(6) 0.024(6) 0.015(7)
C37 0.035(6) 0.027(7) 0.032(6) -0.009(5) 0.001(5) -0.002(4)
C38 0.035(6) 0.028(7) 0.034(6) -0.005(5) 0.010(5) -0.004(4)
C39 0.028(5) 0.017(5) 0.032(5) -0.007(4) 0.001(4) -0.002(4)
C40 0.033(5) 0.062(8) 0.021(4) -0.004(6) -0.003(4) 0.004(6)
C41 0.031(5) 0.067(10) 0.085(8) 0.026(8) 0.023(6) -0.003(6)
C42 0.047(7) 0.039(7) 0.050(6) 0.004(5) 0.009(5) 0.010(5)
C43 0.032(5) 0.060(10) 0.053(6) -0.009(6) 0.002(5) 0.007(5)
C44 0.061(8) 0.071(11) 0.052(7) -0.006(7) -0.008(6) 0.019(7)
C45 0.029(5) 0.061(9) 0.064(7) -0.017(6) 0.016(5) -0.002(5)
C46 0.034(5) 0.031(6) 0.050(6) 0.005(5) 0.009(5) -0.011(5)
C47 0.061(8) 0.056(9) 0.082(9) 0.001(8) 0.043(7) -0.008(7)
C48 0.026(5) 0.025(6) 0.033(5) 0.003(4) 0.007(4) -0.003(4)
C49 0.057(7) 0.039(7) 0.037(6) -0.017(5) 0.010(5) -0.001(6)
C50 0.049(6) 0.025(6) 0.045(6) -0.003(5) 0.002(5) -0.007(5)
C51 0.055(6) 0.032(7) 0.032(5) 0.002(5) 0.006(5) 0.000(5)
C52 0.042(6) 0.058(9) 0.044(6) -0.004(6) 0.015(5) 0.001(6)
C53 0.059(8) 0.075(11) 0.063(7) 0.017(7) 0.032(6) 0.030(7)
C54 0.070(10) 0.18(2) 0.100(12) -0.038(16) 0.021(9) -0.052(14)
C55 0.17(2) 0.13(2) 0.123(16) -0.065(15) 0.081(16) 0.000(16)
C56 0.061(8) 0.066(11) 0.050(7) 0.001(7) -0.011(7) -0.001(7)
C57 0.065(8) 0.049(9) 0.051(7) 0.015(6) -0.015(7) -0.007(7)
C58 0.072(8) 0.070(10) 0.033(6) 0.007(6) 0.006(6) 0.002(8)
C59 0.043(5) 0.034(6) 0.044(5) 0.003(6) 0.011(4) -0.005(6)
C60 0.056(7) 0.056(9) 0.047(6) 0.002(6) 0.014(6) 0.006(6)
C61 0.072(8) 0.076(11) 0.056(7) -0.022(7) 0.029(7) -0.006(7)
C62 0.058(8) 0.122(17) 0.087(10) -0.019(11) 0.023(7) 0.003(10)
C63 0.051(6) 0.015(5) 0.029(5) 0.006(4) 0.008(5) -0.001(4)
C64 0.055(7) 0.019(6) 0.030(5) 0.000(4) -0.001(5) -0.005(5)
C65 0.050(7) 0.054(8) 0.042(6) 0.002(6) 0.004(5) 0.024(6)
C66 0.064(8) 0.076(12) 0.082(10) -0.025(8) 0.029(8) 0.012(8)
C67 0.098(11) 0.046(9) 0.066(8) -0.016(7) 0.025(8) 0.015(8)
C68 0.050(7) 0.051(9) 0.049(7) -0.003(6) 0.006(6) 0.005(6)
C69 0.076(9) 0.045(8) 0.037(6) 0.010(6) 0.004(6) -0.006(7)
C70 0.077(9) 0.032(7) 0.037(6) -0.003(5) 0.016(6) -0.009(6)
C71 0.051(6) 0.028(7) 0.038(6) 0.001(5) 0.009(5) -0.019(5)
C72 0.046(6) 0.038(7) 0.066(7) -0.013(6) 0.016(6) -0.009(5)
C73 0.046(7) 0.075(11) 0.097(10) -0.001(9) 0.029(7) -0.010(7)
C74 0.069(9) 0.066(11) 0.084(10) 0.002(8) 0.036(8) 0.007(8)
P1 0.0491(17) 0.047(2) 0.0498(16) 0.0049(15) 0.0248(13) 0.0022(14)
P2 0.077(2) 0.054(2) 0.0494(17) -0.0027(17) 0.0219(17) -0.0040(18)
F1 0.072(5) 0.091(7) 0.073(5) 0.012(5) 0.027(4) 0.028(5)
F2 0.083(5) 0.060(6) 0.072(5) 0.007(4) 0.044(4) -0.018(4)
F3 0.093(6) 0.067(6) 0.068(5) -0.017(4) 0.041(4) -0.001(4)
F4 0.068(5) 0.078(6) 0.069(5) 0.027(4) 0.029(4) 0.006(4)
F5 0.074(5) 0.064(5) 0.083(5) -0.003(4) 0.045(4) -0.015(4)
F6 0.067(5) 0.054(5) 0.079(5) -0.015(4) 0.043(4) 0.001(4)
F7 0.270(16) 0.070(8) 0.086(7) -0.021(6) 0.017(8) -0.059(9)
F8 0.070(6) 0.237(18) 0.137(9) -0.080(11) 0.004(6) 0.014(8)
F9 0.181(10) 0.088(8) 0.056(5) 0.024(5) 0.049(6) 0.020(7)
F10 0.189(11) 0.139(11) 0.087(6) -0.023(7) 0.088(7) -0.082(9)
F11 0.123(8) 0.111(9) 0.085(6) 0.036(6) 0.031(6) 0.048(7)
F12 0.129(8) 0.051(6) 0.090(6) -0.012(5) 0.013(5) 0.001(5)
Cl1 0.129(5) 0.170(8) 0.055(3) 0.009(4) 0.020(3) -0.044(5)
Cl2 0.089(4) 0.106(5) 0.070(3) 0.008(3) 0.028(3) -0.027(3)
C75 0.055(12) 0.15(3) 0.105(18) -0.044(18) 0.014(12) -0.018(14)
Cl3 0.064(7) 0.058(8) 0.072(7) -0.013(6) 0.013(6) -0.014(6)
Cl4 0.092(10) 0.21(2) 0.051(7) -0.022(10) 0.034(7) -0.047(12)
C76 0.05(2) 0.10(4) 0.04(2) 0.04(3) 0.010(19) -0.03(3)

loop_
_atom_type_symbol
_atom_type_description
_atom_type_scat_dispersion_real
_atom_type_scat_dispersion_imag
_atom_type_scat_source
Au Au -2.0133 8.8022 'International Tables Vol C Tables 4.2.6.8 and 6.1.1.4'
N N 0.0061 0.0033 'International Tables Vol C Tables 4.2.6.8 and 6.1.1.4'
C C 0.0033 0.0016 'International Tables Vol C Tables 4.2.6.8 and 6.1.1.4'
P P 0.1023 0.0942 'International Tables Vol C Tables 4.2.6.8 and 6.1.1.4'
F F 0.0171 0.0103 'International Tables Vol C Tables 4.2.6.8 and 6.1.1.4'
Cl Cl 0.1484 0.1585 'International Tables Vol C Tables 4.2.6.8 and 6.1.1.4'
H H 0.0000 0.0000 'International Tables Vol C Tables 4.2.6.8 and 6.1.1.4'

loop_
_geom_angle_atom_site_label_1
_geom_angle_atom_site_label_2
_geom_angle_atom_site_label_3
_geom_angle
C1 Au1 N3 177.6(4)
C48 Au2 N4 176.6(4)
C3 N1 C1 109.7(9)
C3 N1 C4 129.0(8)
C1 N1 C4 121.2(8)
C1 N2 C2 111.0(9)
C1 N2 C16 123.0(9)
C2 N2 C16 125.8(10)
C37 N3 C28 119.4(9)
C37 N3 Au1 125.9(7)
C28 N3 Au1 114.5(7)
C38 N4 C39 118.7(8)
C38 N4 Au2 126.2(7)
C39 N4 Au2 115.1(7)
C48 N5 C50 107.7(8)
C48 N5 C63 124.6(8)
C50 N5 C63 127.6(9)
C48 N6 C49 109.6(9)
C48 N6 C51 124.4(9)
C49 N6 C51 126.1(8)
N2 C1 N1 104.9(8)
N2 C1 Au1 128.6(7)
N1 C1 Au1 126.5(8)
C3 C2 N2 106.5(11)
C3 C2 H2 126.7
N2 C2 H2 126.7
C2 C3 N1 107.8(9)
C2 C3 H3 126.1
N1 C3 H3 126.1
C12 C4 C5 126.0(13)
C12 C4 N1 116.6(11)
C5 C4 N1 117.4(10)
C9 C5 C4 115.8(15)
C9 C5 C6 122.6(15)
C4 C5 C6 121.5(12)
C8 C6 C7 109.8(16)
C8 C6 C5 105.0(14)
C7 C6 C5 109.4(15)
C8 C6 H6 110.8
C7 C6 H6 110.8
C5 C6 H6 110.8
C6 C7 H7A 109.5
C6 C7 H7B 109.5
C6 C7 H7C 109.5
C6 C8 H8A1 109.5
C6 C8 H8A2 109.5
C6 C8 H8A3 109.5
C5 C9 C10 123.1(16)
C5 C9 H9 118.4
C10 C9 H9 118.4
C11 C10 C9 118.5(15)
C11 C10 H10 120.7
C9 C10 H10 120.7
C10 C11 C12 122.9(15)
C10 C11 H11 118.6
C12 C11 H11 118.6
C4 C12 C11 113.6(14)
C4 C12 C14 123.6(13)
C11 C12 C14 122.7(13)
C15 C14 C12 113.0(15)
C15 C14 C13 109.3(12)
C12 C14 C13 110.0(12)
C15 C14 H14 108.1
C12 C14 H14 108.1
C13 C14 H14 108.1
C24 C16 C17 125.7(10)
C24 C16 N2 118.8(11)
C17 C16 N2 115.6(11)
C21 C17 C16 113.4(12)
C21 C17 C18 122.2(12)
C16 C17 C18 124.0(10)
C17 C18 C20 113.8(12)
C17 C18 C19 113.6(11)
C20 C18 C19 110.8(13)
C17 C18 H18 106.0
C20 C18 H18 106.0
C19 C18 H18 106.0
C22 C21 C17 122.1(14)
C22 C21 H21 118.9
C17 C21 H21 118.9
C21 C22 C23 121.4(12)
C21 C22 H22 119.3
C23 C22 H22 119.3
C24 C23 C22 120.7(13)
C24 C23 H23 119.6
C22 C23 H23 119.6
C23 C24 C16 116.6(12)
C23 C24 C25 121.0(11)
C16 C24 C25 122.3(11)
C26 C25 C24 111.6(11)
C26 C25 C27 113.4(11)
C24 C25 C27 106.0(11)
C26 C25 H25 108.6
C24 C25 H25 108.6
C27 C25 H25 108.6
C35 C28 C29 120.6(9)
C35 C28 N3 118.7(9)
C29 C28 N3 120.3(9)
C31 C29 C28 116.9(10)
C31 C29 C30 123.8(10)
C28 C29 C30 119.3(10)
C29 C31 C32 124.5(10)
C29 C31 H31 117.7
C32 C31 H31 117.7
C34 C32 C31 117.2(9)
C34 C32 C33 123.3(10)
C31 C32 C33 119.4(11)
C32 C34 C35 122.7(10)
C32 C34 H34 118.6
C35 C34 H34 118.6
C28 C35 C34 117.9(10)
C28 C35 C36 122.3(9)
C34 C35 C36 119.7(10)
N3 C37 C38 121.8(8)
N3 C37 H37 119.1
C38 C37 H37 119.1
N4 C38 C37 120.6(9)
N4 C38 H38 119.7
C37 C38 H38 119.7
C40 C39 C46 122.1(9)
C40 C39 N4 119.5(8)
C46 C39 N4 117.2(8)
C39 C40 C42 116.5(9)
C39 C40 C41 123.2(9)
C42 C40 C41 120.2(10)
C43 C42 C40 122.7(11)
C43 C42 H42 118.7
C40 C42 H42 118.7
C42 C43 C45 118.0(10)
C42 C43 C44 122.1(12)
C45 C43 C44 119.9(10)
C46 C45 C43 122.3(10)
C46 C45 H45 118.9
C43 C45 H45 118.9
C45 C46 C39 118.3(10)
C45 C46 C47 119.9(10)
C39 C46 C47 121.8(10)
N6 C48 N5 108.7(9)
N6 C48 Au2 126.8(8)
N5 C48 Au2 124.5(7)
C50 C49 N6 106.0(9)
C50 C49 H49 127.0
N6 C49 H49 127.0
C49 C50 N5 108.0(10)
C49 C50 H50 126.0
N5 C50 H50 126.0
C52 C51 C59 122.9(11)
C52 C51 N6 121.7(10)
C59 C51 N6 115.4(10)
C56 C52 C51 121.0(11)
C56 C52 C53 119.8(12)
C51 C52 C53 119.1(11)
C54 C53 C55 115.9(15)
C54 C53 C52 108.3(11)
C55 C53 C52 108.3(13)
C54 C53 H53 108.0
C55 C53 H53 108.0
C52 C53 H53 108.0
C53 C54 H54A 109.5
C53 C54 H54B 109.5
H54A C54 H54B 109.5
C53 C54 H54C 109.5
H54A C54 H54C 109.5
H54B C54 H54C 109.5
C53 C55 H55A 109.5
C53 C55 H55B 109.5
H55A C55 H55B 109.5
C53 C55 H55C 109.5
H55A C55 H55C 109.5
H55B C55 H55C 109.5
C52 C56 C57 118.2(14)
C52 C56 H56 120.9
C57 C56 H56 120.9
C58 C57 C56 122.0(13)
C58 C57 H57 119.0
C56 C57 H57 119.0
C57 C58 C59 120.7(12)
C57 C58 H58 119.7
C59 C58 H58 119.7
C51 C59 C58 115.0(11)
C51 C59 C60 124.2(11)
C58 C59 C60 120.6(10)
C59 C60 C61 109.9(10)
C59 C60 C62 109.2(12)
C61 C60 C62 111.5(11)
C59 C60 H60 108.7
C61 C60 H60 108.7
C62 C60 H60 108.7
C71 C63 C64 126.8(9)
C71 C63 N5 115.2(9)
C64 C63 N5 118.0(9)
C63 C64 C68 115.4(10)
C63 C64 C65 124.3(9)
C68 C64 C65 120.2(10)
C67 C65 C64 114.1(12)
C67 C65 C66 109.4(11)
C64 C65 C66 110.3(10)
C67 C65 H65 107.6
C64 C65 H65 107.6
C66 C65 H65 107.6
C69 C68 C64 119.9(11)
C69 C68 H68 120.1
C64 C68 H68 120.1
C68 C69 C70 122.4(10)
C68 C69 H69 118.8
C70 C69 H69 118.8
C69 C70 C71 119.7(11)
C69 C70 H70 120.2
C71 C70 H70 120.2
C63 C71 C70 115.5(11)
C63 C71 C72 125.3(10)
C70 C71 C72 119.2(11)
C71 C72 C73 115.3(11)
C71 C72 C74 107.9(10)
C73 C72 C74 112.0(11)
C71 C72 H72 107.1
C73 C72 H72 107.1
C74 C72 H72 107.1
F5 P1 F3 89.9(4)
F5 P1 F4 90.5(4)
F3 P1 F4 89.3(5)
F5 P1 F6 91.8(4)
F3 P1 F6 178.3(5)
F4 P1 F6 90.5(4)
F5 P1 F1 90.0(5)
F3 P1 F1 90.6(5)
F4 P1 F1 179.5(6)
F6 P1 F1 89.6(4)
F5 P1 F2 179.3(5)
F3 P1 F2 90.7(5)
F4 P1 F2 89.0(4)
F6 P1 F2 87.6(4)
F1 P1 F2 90.5(5)
F8 P2 F7 87.9(9)
F8 P2 F9 91.2(7)
F7 P2 F9 89.0(7)
F8 P2 F10 90.2(8)
F7 P2 F10 92.6(7)
F9 P2 F10 177.9(7)
F8 P2 F12 90.3(7)
F7 P2 F12 177.9(7)
F9 P2 F12 89.9(6)
F10 P2 F12 88.5(6)
F8 P2 F11 178.5(7)
F7 P2 F11 92.2(8)
F9 P2 F11 90.2(6)
F10 P2 F11 88.3(7)
F12 P2 F11 89.6(6)
Cl1 C75 Cl2 111.1(12)
Cl1 C75 H75A 109.4
Cl2 C75 H75A 109.4
Cl1 C75 H75B 109.4
Cl2 C75 H75B 109.4
H75A C75 H75B 108.0
Cl3 C76 Cl4 118(3)
Cl3 C76 H76A 107.9
Cl4 C76 H76A 107.9
Cl3 C76 H76B 107.9
Cl4 C76 H76B 107.9
H76A C76 H76B 107.2

loop_
_geom_bond_atom_site_label_1
_geom_bond_atom_site_label_2
_geom_bond_distance
Au1 C1 1.958(10)
Au1 N3 2.063(9)
Au2 C48 2.007(10)
Au2 N4 2.036(9)
N1 C3 1.362(14)
N1 C1 1.375(12)
N1 C4 1.450(15)
N2 C1 1.345(13)
N2 C2 1.370(13)
N2 C16 1.454(13)
N3 C37 1.269(15)
N3 C28 1.438(13)
N4 C38 1.276(15)
N4 C39 1.463(12)
N5 C48 1.359(13)
N5 C50 1.377(13)
N5 C63 1.448(12)
N6 C48 1.298(11)
N6 C49 1.401(14)
N6 C51 1.444(14)
C2 C3 1.349(17)
C2 H2 0.9300
C3 H3 0.9300
C4 C12 1.399(15)
C4 C5 1.400(18)
C5 C9 1.35(2)
C5 C6 1.53(2)
C6 C8 1.50(2)
C6 C7 1.52(2)
C6 H6 0.9800
C7 H7A 0.9600
C7 H7B 0.9600
C7 H7C 0.9600
C8 H8A1 0.9600
C8 H8A2 0.9600
C8 H8A3 0.9600
C9 C10 1.40(3)
C9 H9 0.9300
C10 C11 1.38(2)
C10 H10 0.9300
C11 C12 1.41(2)
C11 H11 0.9300
C12 C14 1.50(2)
C13 C14 1.546(18)
C13 H13A 0.9600
C13 H13B 0.9600
C13 H13C 0.9600
C14 C15 1.49(2)
C14 H14 0.9800
C15 H15A 0.9600
C15 H15B 0.9600
C15 H15C 0.9600
C16 C24 1.396(17)
C16 C17 1.443(17)
C17 C21 1.406(17)
C17 C18 1.453(18)
C18 C20 1.52(2)
C18 C19 1.531(19)
C18 H18 0.9800
C19 H19A 0.9600
C19 H19B 0.9600
C19 H19C 0.9600
C20 H20A 0.9600
C20 H20B 0.9600
C20 H20C 0.9600
C21 C22 1.37(2)
C21 H21 0.9300
C22 C23 1.409(19)
C22 H22 0.9300
C23 C24 1.366(17)
C23 H23 0.9300
C24 C25 1.537(17)
C25 C26 1.54(2)
C25 C27 1.54(2)
C25 H25 0.9800
C26 H26A 0.9600
C26 H26B 0.9600
C26 H26C 0.9600
C27 H27A 0.9600
C27 H27B 0.9600
C27 H27C 0.9600
C28 C35 1.404(15)
C28 C29 1.429(15)
C29 C31 1.374(15)
C29 C30 1.479(15)
C30 H30A 0.9600
C30 H30B 0.9600
C30 H30C 0.9600
C31 C32 1.386(15)
C31 H31 0.9300
C32 C34 1.368(17)
C32 C33 1.543(15)
C33 H33A 0.9600
C33 H33B 0.9600
C33 H33C 0.9600
C34 C35 1.410(15)
C34 H34 0.9300
C35 C36 1.564(15)
C36 H36A 0.9600
C36 H36B 0.9600
C36 H36C 0.9600
C37 C38 1.438(13)
C37 H37 0.9300
C38 H38 0.9300
C39 C40 1.394(15)
C39 C46 1.400(14)
C40 C42 1.440(14)
C40 C41 1.508(14)
C41 H41A 0.9600
C41 H41B 0.9600
C41 H41C 0.9600
C42 C43 1.336(16)
C42 H42 0.9300
C43 C45 1.432(18)
C43 C44 1.550(16)
C44 H44A 0.9600
C44 H44B 0.9600
C44 H44C 0.9600
C45 C46 1.359(15)
C45 H45 0.9300
C46 C47 1.502(17)
C47 H47A 0.9600
C47 H47B 0.9600
C47 H47C 0.9600
C49 C50 1.348(16)
C49 H49 0.9300
C50 H50 0.9300
C51 C52 1.373(16)
C51 C59 1.415(14)
C52 C56 1.372(19)
C52 C53 1.589(16)
C53 C54 1.473(19)
C53 C55 1.59(2)
C53 H53 0.9800
C54 H54A 0.9600
C54 H54B 0.9600
C54 H54C 0.9600
C55 H55A 0.9600
C55 H55B 0.9600
C55 H55C 0.9600
C56 C57 1.39(2)
C56 H56 0.9300
C57 C58 1.380(19)
C57 H57 0.9300
C58 C59 1.431(18)
C58 H58 0.9300
C59 C60 1.501(16)
C60 C61 1.518(16)
C60 C62 1.549(19)
C60 H60 0.9800
C61 H61A 0.9600
C61 H61B 0.9600
C61 H61C 0.9600
C62 H62A 0.9600
C62 H62B 0.9600
C62 H62C 0.9600
C63 C71 1.393(15)
C63 C64 1.396(15)
C64 C68 1.434(15)
C64 C65 1.495(16)
C65 C67 1.482(18)
C65 C66 1.575(19)
C65 H65 0.9800
C66 H66A 0.9600
C66 H66B 0.9600
C66 H66C 0.9600
C67 H67A 0.9600
C67 H67B 0.9600
C67 H67C 0.9600
C68 C69 1.375(17)
C68 H68 0.9300
C69 C70 1.405(18)
C69 H69 0.9300
C70 C71 1.424(15)
C70 H70 0.9300
C71 C72 1.491(16)
C72 C73 1.514(17)
C72 C74 1.547(19)
C72 H72 0.9800
C73 H73A 0.9600
C73 H73B 0.9600
C73 H73C 0.9600
C74 H74A 0.9600
C74 H74B 0.9600
C74 H74C 0.9600
P1 F5 1.559(8)
P1 F3 1.577(8)
P1 F4 1.600(8)
P1 F6 1.603(8)
P1 F1 1.607(8)
P1 F2 1.616(8)
P2 F8 1.532(12)
P2 F7 1.557(11)
P2 F9 1.559(9)
P2 F10 1.567(9)
P2 F12 1.579(10)
P2 F11 1.584(10)
Cl1 C75 1.68(3)
Cl2 C75 1.82(2)
C75 H75A 0.9700
C75 H75B 0.9700
Cl3 C76 1.55(5)
Cl4 C76 1.72(4)
C76 H76A 0.9700
C76 H76B 0.9700

loop_
_geom_torsion_atom_site_label_1
_geom_torsion_atom_site_label_2
_geom_torsion_atom_site_label_3
_geom_torsion_atom_site_label_4
_geom_torsion
C1 Au1 N3 C37 -142(9)
C1 Au1 N3 C28 32(9)
C48 Au2 N4 C38 -146(6)
C48 Au2 N4 C39 34(7)
C2 N2 C1 N1 -2.7(11)
C16 N2 C1 N1 172.2(10)
C2 N2 C1 Au1 178.3(8)
C16 N2 C1 Au1 -6.8(15)
C3 N1 C1 N2 2.4(11)
C4 N1 C1 N2 179.7(9)
C3 N1 C1 Au1 -178.6(7)
C4 N1 C1 Au1 -1.3(13)
N3 Au1 C1 N2 -66(9)
N3 Au1 C1 N1 115(9)
C1 N2 C2 C3 2.0(12)
C16 N2 C2 C3 -172.7(11)
N2 C2 C3 N1 -0.5(12)
C1 N1 C3 C2 -1.2(12)
C4 N1 C3 C2 -178.3(10)
C3 N1 C4 C12 92.3(12)
C1 N1 C4 C12 -84.4(12)
C3 N1 C4 C5 -88.9(13)
C1 N1 C4 C5 94.4(11)
C12 C4 C5 C9 -1.9(17)
N1 C4 C5 C9 179.4(10)
C12 C4 C5 C6 179.2(11)
N1 C4 C5 C6 0.5(16)
C9 C5 C6 C8 -61(2)
C4 C5 C6 C8 117.8(17)
C9 C5 C6 C7 56.9(18)
C4 C5 C6 C7 -124.3(15)
C4 C5 C9 C10 0(2)
C6 C5 C9 C10 178.4(13)
C5 C9 C10 C11 2(2)
C9 C10 C11 C12 0(2)
C5 C4 C12 C11 2.9(16)
N1 C4 C12 C11 -178.4(9)
C5 C4 C12 C14 -178.9(11)
N1 C4 C12 C14 -0.2(15)
C10 C11 C12 C4 -1.6(18)
C10 C11 C12 C14 -179.9(12)
C4 C12 C14 C15 128.8(14)
C11 C12 C14 C15 -53.1(16)
C4 C12 C14 C13 -108.7(14)
C11 C12 C14 C13 69.4(17)
C1 N2 C16 C24 83.5(14)
C2 N2 C16 C24 -102.4(14)
C1 N2 C16 C17 -97.0(13)
C2 N2 C16 C17 77.1(15)
C24 C16 C17 C21 -3.0(19)
N2 C16 C17 C21 177.5(11)
C24 C16 C17 C18 -175.7(13)
N2 C16 C17 C18 4.8(18)
C21 C17 C18 C20 51.9(19)
C16 C17 C18 C20 -135.9(14)
C21 C17 C18 C19 -76.1(16)
C16 C17 C18 C19 96.0(15)
C16 C17 C21 C22 -1.0(19)
C18 C17 C21 C22 171.9(14)
C17 C21 C22 C23 3(2)
C21 C22 C23 C24 -1(2)
C22 C23 C24 C16 -3(2)
C22 C23 C24 C25 -179.8(13)
C17 C16 C24 C23 5(2)
N2 C16 C24 C23 -175.7(12)
C17 C16 C24 C25 -178.1(12)
N2 C16 C24 C25 1.4(19)
C23 C24 C25 C26 58.3(17)
C16 C24 C25 C26 -118.7(14)
C23 C24 C25 C27 -65.6(16)
C16 C24 C25 C27 117.4(14)
C37 N3 C28 C35 65.6(13)
Au1 N3 C28 C35 -108.8(10)
C37 N3 C28 C29 -121.3(12)
Au1 N3 C28 C29 64.4(11)
C35 C28 C29 C31 -2.1(17)
N3 C28 C29 C31 -175.1(10)
C35 C28 C29 C30 -179.8(11)
N3 C28 C29 C30 7.2(17)
C28 C29 C31 C32 2.7(18)
C30 C29 C31 C32 -179.7(12)
C29 C31 C32 C34 -2.1(18)
C29 C31 C32 C33 -179.5(12)
C31 C32 C34 C35 0.8(18)
C33 C32 C34 C35 178.1(11)
C29 C28 C35 C34 1.0(17)
N3 C28 C35 C34 174.1(10)
C29 C28 C35 C36 -176.3(11)
N3 C28 C35 C36 -3.2(16)
C32 C34 C35 C28 -0.3(18)
C32 C34 C35 C36 177.0(12)
C28 N3 C37 C38 -162.7(9)
Au1 N3 C37 C38 10.9(14)
C39 N4 C38 C37 -166.6(8)
Au2 N4 C38 C37 13.0(13)
N3 C37 C38 N4 167.8(9)
C38 N4 C39 C40 -115.0(11)
Au2 N4 C39 C40 65.4(10)
C38 N4 C39 C46 77.2(11)
Au2 N4 C39 C46 -102.4(9)
C46 C39 C40 C42 -4.0(16)
N4 C39 C40 C42 -171.1(9)
C46 C39 C40 C41 176.3(12)
N4 C39 C40 C41 9.1(17)
C39 C40 C42 C43 2.3(18)
C41 C40 C42 C43 -178.0(13)
C40 C42 C43 C45 -0.8(19)
C40 C42 C43 C44 177.3(12)
C42 C43 C45 C46 1.0(18)
C44 C43 C45 C46 -177.2(12)
C43 C45 C46 C39 -2.7(17)
C43 C45 C46 C47 175.1(12)
C40 C39 C46 C45 4.2(16)
N4 C39 C46 C45 171.7(10)
C40 C39 C46 C47 -173.5(11)
N4 C39 C46 C47 -6.1(15)
C49 N6 C48 N5 1.7(11)
C51 N6 C48 N5 -178.9(8)
C49 N6 C48 Au2 -176.6(7)
C51 N6 C48 Au2 2.8(14)
C50 N5 C48 N6 -2.2(11)
C63 N5 C48 N6 174.3(9)
C50 N5 C48 Au2 176.2(7)
C63 N5 C48 Au2 -7.4(13)
N4 Au2 C48 N6 112(6)
N4 Au2 C48 N5 -66(7)
C48 N6 C49 C50 -0.6(12)
C51 N6 C49 C50 -180.0(10)
N6 C49 C50 N5 -0.8(12)
C48 N5 C50 C49 1.8(12)
C63 N5 C50 C49 -174.5(10)
C48 N6 C51 C52 90.1(13)
C49 N6 C51 C52 -90.6(13)
C48 N6 C51 C59 -91.1(12)
C49 N6 C51 C59 88.2(12)
C59 C51 C52 C56 2.2(18)
N6 C51 C52 C56 -179.1(10)
C59 C51 C52 C53 178.4(11)
N6 C51 C52 C53 -2.9(16)
C56 C52 C53 C54 -72.0(19)
C51 C52 C53 C54 111.8(16)
C56 C52 C53 C55 54.5(17)
C51 C52 C53 C55 -121.7(14)
C51 C52 C56 C57 -3.5(18)
C53 C52 C56 C57 -179.6(11)
C52 C56 C57 C58 0.7(19)
C56 C57 C58 C59 3.4(19)
C52 C51 C59 C58 1.8(16)
N6 C51 C59 C58 -177.0(9)
C52 C51 C59 C60 177.5(11)
N6 C51 C59 C60 -1.4(15)
C57 C58 C59 C51 -4.5(17)
C57 C58 C59 C60 179.7(11)
C51 C59 C60 C61 -112.9(12)
C58 C59 C60 C61 62.6(15)
C51 C59 C60 C62 124.5(12)
C58 C59 C60 C62 -60.1(14)
C48 N5 C63 C71 -91.7(12)
C50 N5 C63 C71 84.0(13)
C48 N5 C63 C64 84.8(13)
C50 N5 C63 C64 -99.4(13)
C71 C63 C64 C68 -2.5(17)
N5 C63 C64 C68 -178.7(10)
C71 C63 C64 C65 -178.9(11)
N5 C63 C64 C65 4.9(17)
C63 C64 C65 C67 118.5(13)
C68 C64 C65 C67 -57.7(16)
C63 C64 C65 C66 -117.8(13)
C68 C64 C65 C66 66.0(15)
C63 C64 C68 C69 3.9(18)
C65 C64 C68 C69 -179.5(12)
C64 C68 C69 C70 -6(2)
C68 C69 C70 C71 6(2)
C64 C63 C71 C70 2.9(17)
N5 C63 C71 C70 179.1(9)
C64 C63 C71 C72 -178.5(11)
N5 C63 C71 C72 -2.3(16)
C69 C70 C71 C63 -4.5(16)
C69 C70 C71 C72 176.8(11)
C63 C71 C72 C73 -133.2(12)
C70 C71 C72 C73 45.4(16)
C63 C71 C72 C74 100.9(13)
C70 C71 C72 C74 -80.5(14)
